data_4110384
loop_
_publ_author_name
'Gina M. Chiarella'
'Doris Y. Melgarejo'
'Stephen A. Koch'

_publ_contact_author_address
;Department of Chemistry
SUNY at Stony Brook
Stony Brook, NY 11794-3400
;
_publ_contact_author_email stephen.koch@sunysb.edu
_publ_contact_author_fax 631-632-7960
_publ_contact_author_name 'Stephen Koch'
_publ_contact_author_phone 631-632-7944
_publ_section_title
;
 Further Study of the Reaction of Fe2+ with CN-: Synthesis and
 Characterization of cis and trans[FeII,III(CN)4L2]n- Complexes
;
_journal_name_full 'Journal of the American Chemical Society'
_journal_page_first 1416
_journal_page_last 1417
_journal_paper_doi 10.1021/ja0571951
_journal_volume 128
_journal_year 2006
_chemical_formula_moiety '6(C8N1H20 1+)'
_chemical_formula_sum 'C34 H77 Fe N9 O6'
_chemical_formula_weight 763.90
_chemical_name_common '[Et4N]3[Fe(II)(CN)5py] 6H2O'
_chemical_name_systematic 'tris-tetraethylammonium Iron(II)pentacyanidepyridine'
_space_group_IT_number 62
_symmetry_cell_setting orthorhombic
_symmetry_Int_Tables_number 62
_symmetry_space_group_name_Hall '-P 2ac 2n'
_symmetry_space_group_name_H-M 'P n m a'
_atom_sites_solution_hydrogens geom
_atom_sites_solution_primary direct
_atom_sites_solution_secondary difmap
_audit_creation_method SHELXL-97
_cell_angle_alpha 90.00
_cell_angle_beta 90.00
_cell_angle_gamma 90.00
_cell_formula_units_Z 4
_cell_length_a 20.502(4)
_cell_length_b 17.404(4)
_cell_length_c 12.656(3)
_cell_measurement_reflns_used 5224
_cell_measurement_temperature 293(2)
_cell_measurement_theta_max 24.33
_cell_measurement_theta_min 2.22
_cell_volume 4515.9(17)
_computing_cell_refinement 'Bruker SMART'
_computing_data_collection 'Bruker SMART'
_computing_data_reduction 'Bruker SAINT'
_computing_molecular_graphics 'Bruker SHELXTL'
_computing_publication_material 'Bruker SHELXTL'
_computing_structure_refinement 'Bruker SHELXTL'
_computing_structure_solution 'Bruker SHELXTL'
_diffrn_ambient_temperature 293(2)
_diffrn_measured_fraction_theta_full 0.919
_diffrn_measured_fraction_theta_max 0.919
_diffrn_measurement_device_type 'CCD area detector'
_diffrn_measurement_method 'phi and omega scans'
_diffrn_radiation_monochromator graphite
_diffrn_radiation_probe x-ray
_diffrn_radiation_type MoK\a
_diffrn_radiation_wavelength 0.71073
_diffrn_reflns_av_R_equivalents 0.0581
_diffrn_reflns_av_sigmaI/netI 0.0574
_diffrn_reflns_limit_h_max 27
_diffrn_reflns_limit_h_min -27
_diffrn_reflns_limit_k_max 23
_diffrn_reflns_limit_k_min -17
_diffrn_reflns_limit_l_max 16
_diffrn_reflns_limit_l_min -17
_diffrn_reflns_number 27708
_diffrn_reflns_theta_full 29.22
_diffrn_reflns_theta_max 29.22
_diffrn_reflns_theta_min 1.89
_diffrn_source 'fine-focus sealed tube'
_exptl_absorpt_coefficient_mu 0.381
_exptl_absorpt_correction_type none
_exptl_crystal_colour red
_exptl_crystal_density_diffrn 1.124
_exptl_crystal_description 'hexagonal plate'
_exptl_crystal_F_000 1672
_exptl_crystal_size_max 0.2
_exptl_crystal_size_mid 0.2
_exptl_crystal_size_min 0.15
_refine_diff_density_max 1.071
_refine_diff_density_min -0.493
_refine_diff_density_rms 0.087
_refine_ls_extinction_method none
_refine_ls_goodness_of_fit_ref 0.938
_refine_ls_hydrogen_treatment mixed
_refine_ls_matrix_type full
_refine_ls_number_parameters 272
_refine_ls_number_reflns 5807
_refine_ls_number_restraints 0
_refine_ls_restrained_S_all 0.938
_refine_ls_R_factor_all 0.1276
_refine_ls_R_factor_gt 0.0696
_refine_ls_shift/su_max 0.001
_refine_ls_shift/su_mean 0.000
_refine_ls_structure_factor_coef Fsqd
_refine_ls_weighting_details 'calc w=1/[\s^2^(Fo^2^)+(0.1526P)^2^+0.0000P] where P=(Fo^2^+2Fc^2^)/3'
_refine_ls_weighting_scheme calc
_refine_ls_wR_factor_gt 0.2000
_refine_ls_wR_factor_ref 0.2379
_reflns_number_gt 2976
_reflns_number_total 5807
_reflns_threshold_expression >2sigma(I)
_cod_data_source_file ja0571951si20051021_042151_1.cif
_cod_data_source_block '[Et4N]3[Fe(II)(CN)5py]6H2O'
_cod_original_cell_volume 4515.9(16)
_cod_database_code 4110384

loop_
_symmetry_equiv_pos_as_xyz
'x, y, z'
'-x+1/2, -y, z+1/2'
'x+1/2, -y+1/2, -z+1/2'
'-x, y+1/2, -z'
'-x, -y, -z'
'x-1/2, y, -z-1/2'
'-x-1/2, y-1/2, z-1/2'
'x, -y-1/2, z'

loop_
_atom_site_label
_atom_site_type_symbol
_atom_site_fract_x
_atom_site_fract_y
_atom_site_fract_z
_atom_site_U_iso_or_equiv
_atom_site_adp_type
_atom_site_occupancy
_atom_site_symmetry_multiplicity
_atom_site_calc_flag
_atom_site_refinement_flags
_atom_site_disorder_assembly
_atom_site_disorder_group
Fe1 Fe 0.71609(3) 0.2500 0.18031(4) 0.0454(2) Uani 1 2 d S . .
C1 C 0.6749(3) 0.2500 0.0476(4) 0.0595(11) Uani 1 2 d S . .
C2 C 0.65494(15) 0.17257(18) 0.2262(2) 0.0528(7) Uani 1 1 d . . .
C3 C 0.77580(15) 0.17060(18) 0.1358(2) 0.0516(7) Uani 1 1 d . . .
N1 N 0.6455(3) 0.2500 -0.0315(4) 0.0854(14) Uani 1 2 d S . .
N2 N 0.61752(15) 0.12728(19) 0.2522(2) 0.0745(9) Uani 1 1 d . . .
N3 N 0.81208(15) 0.12220(17) 0.1139(2) 0.0706(8) Uani 1 1 d . . .
N4 N 0.75962(18) 0.2500 0.3251(3) 0.0474(8) Uani 1 2 d S . .
N5 N 0.17034(14) 0.49058(16) 0.5911(2) 0.0623(7) Uani 1 1 d . . .
N6 N 0.9630(2) 0.2500 0.9221(5) 0.0885(15) Uani 1 2 d S . .
C4 C 0.8243(2) 0.2500 0.3372(4) 0.0587(11) Uani 1 2 d S . .
H1 H 0.8503 0.2500 0.2769 0.070 Uiso 1 2 calc SR . .
C5 C 0.8548(3) 0.2500 0.4353(5) 0.0752(15) Uani 1 2 d S . .
H2 H 0.9001 0.2500 0.4401 0.090 Uiso 1 2 calc SR . .
C6 C 0.8176(3) 0.2500 0.5240(5) 0.0826(16) Uani 1 2 d S . .
H3 H 0.8369 0.2500 0.5905 0.099 Uiso 1 2 calc SR . .
C7 C 0.7514(3) 0.2500 0.5136(4) 0.0755(15) Uani 1 2 d S . .
H4 H 0.7249 0.2500 0.5733 0.091 Uiso 1 2 calc SR . .
C8 C 0.7241(2) 0.2500 0.4154(4) 0.0588(11) Uani 1 2 d S . .
H5 H 0.6789 0.2500 0.4101 0.071 Uiso 1 2 calc SR . .
C9 C 0.15616(18) 0.4747(2) 0.4765(3) 0.0698(10) Uani 1 1 d . . .
H9A H 0.1960 0.4575 0.4427 0.084 Uiso 1 1 calc R . .
H9B H 0.1249 0.4331 0.4722 0.084 Uiso 1 1 calc R . .
C10 C 0.1299(2) 0.5421(3) 0.4160(3) 0.0923(13) Uani 1 1 d . . .
H10A H 0.0884 0.5568 0.4445 0.138 Uiso 1 1 calc R . .
H10B H 0.1249 0.5283 0.3430 0.138 Uiso 1 1 calc R . .
H10C H 0.1597 0.5845 0.4217 0.138 Uiso 1 1 calc R . .
C11 C 0.1107(2) 0.5176(3) 0.6483(3) 0.0891(13) Uani 1 1 d . . .
H11A H 0.0951 0.5644 0.6149 0.107 Uiso 1 1 calc R . .
H11B H 0.1225 0.5302 0.7204 0.107 Uiso 1 1 calc R . .
C12 C 0.0556(3) 0.4595(4) 0.6501(5) 0.147(3) Uani 1 1 d . . .
H12A H 0.0448 0.4450 0.5791 0.220 Uiso 1 1 calc R . .
H12B H 0.0181 0.4819 0.6835 0.220 Uiso 1 1 calc R . .
H12C H 0.0691 0.4149 0.6889 0.220 Uiso 1 1 calc R . .
C13 C 0.1970(3) 0.4153(2) 0.6344(4) 0.0912(13) Uani 1 1 d . . .
H13A H 0.1644 0.3755 0.6256 0.109 Uiso 1 1 calc R . .
H13B H 0.2351 0.4006 0.5937 0.109 Uiso 1 1 calc R . .
C14 C 0.2158(3) 0.4200(4) 0.7503(4) 0.135(2) Uani 1 1 d . . .
H14A H 0.2404 0.4661 0.7625 0.202 Uiso 1 1 calc R . .
H14B H 0.2418 0.3762 0.7688 0.202 Uiso 1 1 calc R . .
H14C H 0.1770 0.4208 0.7929 0.202 Uiso 1 1 calc R . .
C15 C 0.22014(17) 0.5537(2) 0.6033(3) 0.0667(9) Uani 1 1 d . . .
H15A H 0.2020 0.6006 0.5740 0.080 Uiso 1 1 calc R . .
H15B H 0.2273 0.5623 0.6781 0.080 Uiso 1 1 calc R . .
C16 C 0.28507(19) 0.5391(3) 0.5518(4) 0.0923(14) Uani 1 1 d . . .
H16A H 0.3029 0.4917 0.5777 0.138 Uiso 1 1 calc R . .
H16B H 0.3143 0.5805 0.5681 0.138 Uiso 1 1 calc R . .
H16C H 0.2794 0.5358 0.4766 0.138 Uiso 1 1 calc R . .
C17 C 1.0084(7) 0.1842(10) 0.9209(15) 0.174(6) Uani 0.50 1 d P A -1
H17A H 0.9955 0.1504 0.9781 0.209 Uiso 0.50 1 calc PR A -1
H17B H 1.0005 0.1563 0.8557 0.209 Uiso 0.50 1 calc PR A -1
C18 C 1.0781(6) 0.1943(11) 0.9292(17) 0.232(10) Uani 0.50 1 d P A -1
H18A H 1.0990 0.1449 0.9283 0.349 Uiso 0.50 1 calc PR A -1
H18B H 1.0882 0.2202 0.9941 0.349 Uiso 0.50 1 calc PR A -1
H18C H 1.0934 0.2244 0.8706 0.349 Uiso 0.50 1 calc PR A -1
C19 C 0.9675(7) 0.2921(8) 1.0231(14) 0.163(7) Uani 0.50 1 d P A -1
H19A H 0.9306 0.3270 1.0261 0.195 Uiso 0.50 1 calc PR A -1
H19B H 1.0065 0.3237 1.0197 0.195 Uiso 0.50 1 calc PR A -1
C20 C 0.9695(6) 0.2500 1.1252(9) 0.171(5) Uani 1 2 d S . .
C21 C 0.9455(19) 0.3129(12) 0.8285(12) 0.38(3) Uani 0.50 1 d P A -1
H21A H 0.9696 0.3606 0.8354 0.453 Uiso 0.50 1 calc PR A -1
H21B H 0.8991 0.3233 0.8225 0.453 Uiso 0.50 1 calc PR A -1
C22 C 0.9769(7) 0.2500 0.7207(17) 0.270(9) Uani 1 2 d S . .
C23 C 0.8970(8) 0.2052(9) 0.9124(14) 0.171(6) Uani 0.50 1 d P A -1
H23A H 0.9033 0.1627 0.8639 0.206 Uiso 0.50 1 calc PR A -1
H23B H 0.8865 0.1835 0.9809 0.206 Uiso 0.50 1 calc PR A -1
C24 C 0.8412(7) 0.2500 0.8762(12) 0.337(16) Uani 1 2 d S . .
O1 O 0.91687(13) 0.01740(18) 0.0794(2) 0.0885(8) Uani 1 1 d . . .
O2 O 0.54844(17) 0.0171(3) 0.3711(3) 0.1340(15) Uani 1 1 d . . .
O3 O 0.5134(2) 0.1615(4) 0.0902(5) 0.210(3) Uani 1 1 d . . .

loop_
_atom_site_aniso_label
_atom_site_aniso_U_11
_atom_site_aniso_U_22
_atom_site_aniso_U_33
_atom_site_aniso_U_23
_atom_site_aniso_U_13
_atom_site_aniso_U_12
Fe1 0.0496(4) 0.0419(4) 0.0445(4) 0.000 0.0058(3) 0.000
C1 0.079(3) 0.045(2) 0.054(3) 0.000 0.002(2) 0.000
C2 0.0573(18) 0.0511(18) 0.0500(17) 0.0002(14) -0.0006(14) -0.0008(15)
C3 0.0547(18) 0.0481(17) 0.0521(17) -0.0040(14) 0.0056(14) -0.0037(14)
N1 0.128(4) 0.065(3) 0.064(3) 0.000 -0.025(3) 0.000
N2 0.0694(19) 0.077(2) 0.077(2) 0.0116(16) 0.0028(16) -0.0213(17)
N3 0.0683(19) 0.0639(18) 0.080(2) -0.0182(15) 0.0094(16) 0.0084(16)
N4 0.0509(19) 0.0390(18) 0.052(2) 0.000 0.0043(16) 0.000
N5 0.0659(18) 0.0649(18) 0.0563(16) -0.0167(13) 0.0014(13) -0.0048(14)
N6 0.062(3) 0.079(3) 0.125(4) 0.000 0.008(3) 0.000
C4 0.055(3) 0.052(3) 0.069(3) 0.000 -0.003(2) 0.000
C5 0.066(3) 0.063(3) 0.097(4) 0.000 -0.022(3) 0.000
C6 0.103(5) 0.081(4) 0.064(3) 0.000 -0.025(3) 0.000
C7 0.101(4) 0.078(4) 0.048(3) 0.000 0.003(3) 0.000
C8 0.066(3) 0.053(3) 0.057(3) 0.000 -0.001(2) 0.000
C9 0.069(2) 0.081(2) 0.059(2) -0.0196(18) -0.0025(17) -0.0097(19)
C10 0.090(3) 0.118(4) 0.069(3) -0.006(2) -0.014(2) 0.005(3)
C11 0.063(2) 0.134(4) 0.070(2) -0.022(3) 0.0081(19) -0.008(2)
C12 0.105(4) 0.225(8) 0.111(4) -0.013(5) 0.032(3) -0.054(5)
C13 0.125(4) 0.068(3) 0.080(3) -0.003(2) -0.008(3) 0.001(2)
C14 0.191(6) 0.132(5) 0.081(4) 0.010(3) -0.029(3) 0.032(4)
C15 0.066(2) 0.061(2) 0.073(2) -0.0217(18) -0.0062(17) -0.0004(17)
C16 0.067(2) 0.105(3) 0.105(3) -0.033(3) 0.001(2) -0.004(2)
C17 0.145(13) 0.207(16) 0.171(14) -0.011(12) 0.012(10) 0.073(12)
C18 0.099(9) 0.30(2) 0.30(2) -0.089(17) -0.067(11) 0.080(11)
C19 0.112(9) 0.129(10) 0.247(18) -0.090(12) -0.039(12) 0.025(8)
C20 0.161(10) 0.246(14) 0.106(7) 0.000 0.024(7) 0.000
C21 0.85(7) 0.181(17) 0.101(11) 0.006(11) -0.03(2) -0.28(3)
C22 0.147(11) 0.29(2) 0.38(2) 0.000 -0.107(14) 0.000
C23 0.169(14) 0.190(15) 0.156(13) 0.005(11) 0.019(11) -0.058(11)
C24 0.105(9) 0.75(5) 0.157(12) 0.000 -0.020(8) 0.000
O1 0.0659(16) 0.112(2) 0.0874(19) -0.0200(16) 0.0007(13) 0.0117(15)
O2 0.0758(19) 0.205(4) 0.121(3) 0.084(3) 0.0002(19) -0.032(2)
O3 0.124(3) 0.270(7) 0.237(6) -0.092(5) -0.076(4) 0.067(4)

loop_
_atom_type_symbol
_atom_type_description
_atom_type_scat_dispersion_real
_atom_type_scat_dispersion_imag
_atom_type_scat_source
C C 0.0033 0.0016 'International Tables Vol C Tables 4.2.6.8 and 6.1.1.4'
H H 0.0000 0.0000 'International Tables Vol C Tables 4.2.6.8 and 6.1.1.4'
N N 0.0061 0.0033 'International Tables Vol C Tables 4.2.6.8 and 6.1.1.4'
O O 0.0106 0.0060 'International Tables Vol C Tables 4.2.6.8 and 6.1.1.4'
Fe Fe 0.3463 0.8444 'International Tables Vol C Tables 4.2.6.8 and 6.1.1.4'

loop_
_geom_angle_atom_site_label_1
_geom_angle_atom_site_label_2
_geom_angle_atom_site_label_3
_geom_angle
_geom_angle_site_symmetry_1
_geom_angle_site_symmetry_3
C1 Fe1 C2 88.71(14) . .
C1 Fe1 C2 88.71(14) . 8_565
C2 Fe1 C2 88.57(19) . 8_565
C1 Fe1 C3 91.37(14) . 8_565
C2 Fe1 C3 178.56(13) . 8_565
C2 Fe1 C3 89.99(13) 8_565 8_565
C1 Fe1 C3 91.37(14) . .
C2 Fe1 C3 89.99(13) . .
C2 Fe1 C3 178.56(13) 8_565 .
C3 Fe1 C3 91.44(18) 8_565 .
C1 Fe1 N4 179.30(18) . .
C2 Fe1 N4 90.79(12) . .
C2 Fe1 N4 90.79(12) 8_565 .
C3 Fe1 N4 89.12(12) 8_565 .
C3 Fe1 N4 89.12(12) . .
N1 C1 Fe1 175.6(5) . .
N2 C2 Fe1 178.5(3) . .
N3 C3 Fe1 176.9(3) . .
C2 N2 O2 162.9(3) . .
C2 N2 O3 98.2(3) . .
O2 N2 O3 98.14(19) . .
C3 N3 O1 170.5(3) . .
C4 N4 C8 116.0(4) . .
C4 N4 Fe1 122.5(3) . .
C8 N4 Fe1 121.5(3) . .
C11 N5 C9 111.4(3) . .
C11 N5 C15 106.0(3) . .
C9 N5 C15 111.3(3) . .
C11 N5 C13 113.0(3) . .
C9 N5 C13 105.0(3) . .
C15 N5 C13 110.3(3) . .
C17 N6 C17 101.7(15) 8_565 .
C17 N6 C19 65.4(9) 8_565 .
C17 N6 C19 110.7(10) . .
C17 N6 C19 110.7(10) 8_565 8_565
C17 N6 C19 65.4(9) . 8_565
C19 N6 C19 59.5(14) . 8_565
C17 N6 C23 158.5(10) 8_565 .
C17 N6 C23 99.1(9) . .
C19 N6 C23 111.7(9) . .
C19 N6 C23 82.8(8) 8_565 .
C17 N6 C23 99.1(9) 8_565 8_565
C17 N6 C23 158.5(10) . 8_565
C19 N6 C23 82.8(8) . 8_565
C19 N6 C23 111.7(9) 8_565 8_565
C23 N6 C23 59.7(13) . 8_565
C17 N6 C21 130.1(13) 8_565 8_565
C17 N6 C21 67.4(10) . 8_565
C19 N6 C21 164.4(14) . 8_565
C19 N6 C21 107.8(9) 8_565 8_565
C23 N6 C21 55.0(13) . 8_565
C23 N6 C21 95.0(11) 8_565 8_565
C17 N6 C21 67.4(10) 8_565 .
C17 N6 C21 130.1(13) . .
C19 N6 C21 107.8(9) . .
C19 N6 C21 164.4(14) 8_565 .
C23 N6 C21 95.0(11) . .
C23 N6 C21 55.0(13) 8_565 .
C21 N6 C21 83.0(11) 8_565 .
N4 C4 C5 123.3(5) . .
C6 C5 C4 119.1(5) . .
C5 C6 C7 118.6(5) . .
C8 C7 C6 119.8(5) . .
N4 C8 C7 123.3(5) . .
C10 C9 N5 114.7(3) . .
N5 C11 C12 114.0(4) . .
C14 C13 N5 113.1(4) . .
C16 C15 N5 115.6(3) . .
C18 C17 N6 122.0(16) . .
N6 C19 C20 120.6(10) . .
C19 C20 C19 59.1(9) 8_565 .
N6 C21 C22 93.4(17) . .
C21 C22 C21 72.0(13) . 8_565
C24 C23 N6 115.8(11) . .
C23 C24 C23 64.7(12) 8_565 .

loop_
_geom_bond_atom_site_label_1
_geom_bond_atom_site_label_2
_geom_bond_distance
_geom_bond_site_symmetry_2
Fe1 C1 1.880(5) .
Fe1 C2 1.930(3) .
Fe1 C2 1.930(3) 8_565
Fe1 C3 1.930(3) 8_565
Fe1 C3 1.930(3) .
Fe1 N4 2.039(4) .
C1 N1 1.168(6) .
C2 N2 1.148(4) .
C3 N3 1.158(4) .
N2 O2 2.819(4) .
N2 O3 3.020(5) .
N3 O1 2.852(4) .
N4 C4 1.335(6) .
N4 C8 1.355(6) .
N5 C11 1.497(5) .
N5 C9 1.505(4) .
N5 C15 1.507(4) .
N5 C13 1.522(5) .
N6 C17 1.477(14) 8_565
N6 C17 1.477(14) .
N6 C19 1.477(14) .
N6 C19 1.477(14) 8_565
N6 C23 1.566(15) .
N6 C23 1.566(15) 8_565
N6 C21 1.65(2) 8_565
N6 C21 1.65(2) .
C4 C5 1.391(7) .
C5 C6 1.357(8) .
C6 C7 1.365(9) .
C7 C8 1.363(7) .
C9 C10 1.500(6) .
C11 C12 1.515(7) .
C13 C14 1.518(7) .
C15 C16 1.504(5) .
C17 C18 1.442(18) .
C19 C20 1.486(17) .
C20 C19 1.486(17) 8_565
C21 C22 1.86(3) .
C22 C21 1.86(3) 8_565
C23 C24 1.458(17) .
C24 C23 1.458(17) 8_565
